data_2216111
loop_
_publ_author_name
'Sai Bi'
'Jing Li'
'Wu-Lan Zeng'
'Jun Wan'

_publ_section_title
;
 2-(1<i>H</i>-Benzotriazol-1-yl)-1-(4-fluorobenzoyl)ethyl
 2,4-dichlorobenzoate
;
_journal_coeditor_code SG2192
_journal_issue 11
_journal_name_full 'Acta Crystallographica Section E'
_journal_page_first o4192
_journal_page_last o4192
_journal_paper_doi 10.1107/S1600536807047046
_journal_volume 63
_journal_year 2007
_chemical_formula_iupac 'C22 H14 Cl2 F N3 O3'
_chemical_formula_moiety 'C22 H14 Cl2 F N3 O3'
_chemical_formula_sum 'C22 H14 Cl2 F N3 O3'
_chemical_formula_weight 458.26
_chemical_name_systematic
;
2-(1<i>H</i>-Benzotriazol-1-yl)-1-(4-fluorobenzoyl)ethyl 2,4-dichlorobenzoate
;
_space_group_IT_number 14
_symmetry_cell_setting monoclinic
_symmetry_space_group_name_Hall '-P 2ybc'
_symmetry_space_group_name_H-M 'P 1 21/c 1'
_atom_sites_solution_hydrogens geom
_atom_sites_solution_primary direct
_atom_sites_solution_secondary difmap
_audit_creation_method SHELXL-97
_cell_angle_alpha 90.00
_cell_angle_beta 98.6470(10)
_cell_angle_gamma 90.00
_cell_formula_units_Z 8
_cell_length_a 11.9859(7)
_cell_length_b 25.1527(16)
_cell_length_c 13.8358(9)
_cell_measurement_reflns_used 3056
_cell_measurement_temperature 293(2)
_cell_measurement_theta_max 21.19
_cell_measurement_theta_min 2.36
_cell_volume 4123.8(4)
_computing_cell_refinement 'SAINT (Siemens, 1996)'
_computing_data_collection 'SMART (Siemens, 1996)'
_computing_data_reduction 'SAINT (Siemens, 1996)'
_computing_molecular_graphics 'SHELXTL (Sheldrick, 1997b)'
_computing_publication_material 'SHELXTL (Sheldrick, 1997b)'
_computing_structure_refinement 'SHELXL97 (Sheldrick, 1997a)'
_computing_structure_solution 'SHELXS97 (Sheldrick, 1997a)'
_diffrn_ambient_temperature 293(2)
_diffrn_detector_area_resol_mean 8.33
_diffrn_measured_fraction_theta_full 0.997
_diffrn_measured_fraction_theta_max 0.997
_diffrn_measurement_device_type
;
Siemens SMART 1000 CCD area-detector
;
_diffrn_measurement_method \w
_diffrn_radiation_monochromator graphite
_diffrn_radiation_source 'fine-focus sealed tube'
_diffrn_radiation_type MoK\a
_diffrn_radiation_wavelength 0.71073
_diffrn_reflns_av_R_equivalents 0.0391
_diffrn_reflns_av_sigmaI/netI 0.0484
_diffrn_reflns_limit_h_max 8
_diffrn_reflns_limit_h_min -14
_diffrn_reflns_limit_k_max 31
_diffrn_reflns_limit_k_min -31
_diffrn_reflns_limit_l_max 17
_diffrn_reflns_limit_l_min -16
_diffrn_reflns_number 23035
_diffrn_reflns_theta_full 26.04
_diffrn_reflns_theta_max 26.04
_diffrn_reflns_theta_min 1.62
_diffrn_standards_number 0
_exptl_absorpt_coefficient_mu 0.354
_exptl_absorpt_correction_T_max 0.9521
_exptl_absorpt_correction_T_min 0.8891
_exptl_absorpt_correction_type multi-scan
_exptl_absorpt_process_details '(SADABS; Sheldrick, 1996)'
_exptl_crystal_colour colourless
_exptl_crystal_density_diffrn 1.476
_exptl_crystal_density_method 'not measured'
_exptl_crystal_description block
_exptl_crystal_F_000 1872
_exptl_crystal_size_max 0.34
_exptl_crystal_size_mid 0.30
_exptl_crystal_size_min 0.14
_refine_diff_density_max 0.221
_refine_diff_density_min -0.171
_refine_ls_extinction_method none
_refine_ls_goodness_of_fit_ref 1.030
_refine_ls_hydrogen_treatment constr
_refine_ls_matrix_type full
_refine_ls_number_parameters 559
_refine_ls_number_reflns 8111
_refine_ls_number_restraints 0
_refine_ls_restrained_S_all 1.030
_refine_ls_R_factor_all 0.1147
_refine_ls_R_factor_gt 0.0602
_refine_ls_shift/su_max 0.001
_refine_ls_shift/su_mean 0.000
_refine_ls_structure_factor_coef Fsqd
_refine_ls_weighting_details 'calc w=1/[\s^2^(Fo^2^)+(0.0623P)^2^+0.2266P] where P=(Fo^2^+2Fc^2^)/3'
_refine_ls_weighting_scheme calc
_refine_ls_wR_factor_gt 0.1263
_refine_ls_wR_factor_ref 0.1506
_reflns_number_gt 4644
_reflns_number_total 8111
_reflns_threshold_expression I>2\s(I)
_cod_data_source_file sg2192.cif
_cod_data_source_block I
_cod_original_sg_symbol_H-M 'P 21/c'
_cod_database_code 2216111
_cod_database_fobs_code 2216111

loop_
_symmetry_equiv_pos_as_xyz
'x, y, z'
'-x, y+1/2, -z+1/2'
'-x, -y, -z'
'x, -y-1/2, z-1/2'

loop_
_atom_site_type_symbol
_atom_site_label
_atom_site_fract_x
_atom_site_fract_y
_atom_site_fract_z
_atom_site_U_iso_or_equiv
_atom_site_adp_type
_atom_site_calc_flag
_atom_site_refinement_flags
_atom_site_occupancy
Cl Cl1' 0.34033(7) 0.37234(3) 0.57244(7) 0.0729(3) Uani d . 1
Cl Cl1 -0.84381(7) 0.32434(3) 0.90731(7) 0.0769(3) Uani d . 1
Cl Cl2' 0.03377(9) 0.22597(3) 0.62058(7) 0.0860(3) Uani d . 1
Cl Cl2 -0.54316(9) 0.47425(3) 0.86955(8) 0.0875(3) Uani d . 1
O O2 -0.63982(17) 0.22146(7) 0.75847(14) 0.0571(6) Uani d . 1
N N1 -0.5387(2) 0.15190(9) 0.61983(17) 0.0516(6) Uani d . 1
N N2' -0.0207(2) 0.59177(10) 0.86134(19) 0.0615(7) Uani d . 1
O O2' 0.13449(18) 0.47776(7) 0.71538(16) 0.0658(6) Uani d . 1
N N1' 0.0338(2) 0.54473(9) 0.85562(17) 0.0496(6) Uani d . 1
O O3 -0.7272(2) 0.22071(8) 0.89038(16) 0.0714(7) Uani d . 1
C C18 -0.7131(2) 0.33972(11) 0.8769(2) 0.0484(7) Uani d . 1
C C17 -0.6439(3) 0.30175(11) 0.8436(2) 0.0483(7) Uani d . 1
C C16 -0.6762(3) 0.24432(11) 0.8364(2) 0.0515(8) Uani d . 1
C C19 -0.6818(3) 0.39220(11) 0.8847(2) 0.0571(8) Uani d . 1
H H19A -0.7293 0.4172 0.9067 0.068 Uiso calc R 1
N N2 -0.4831(3) 0.10495(10) 0.6184(2) 0.0675(8) Uani d . 1
N N3' -0.1209(2) 0.58228(11) 0.8810(2) 0.0672(8) Uani d . 1
C C22 -0.5418(3) 0.31834(12) 0.8189(2) 0.0627(9) Uani d . 1
H H22A -0.4944 0.2935 0.7962 0.075 Uiso calc R 1
C C8 -0.6625(3) 0.16534(10) 0.7475(2) 0.0527(8) Uani d . 1
H H8A -0.7393 0.1580 0.7601 0.063 Uiso calc R 1
O O3' 0.2331(2) 0.47809(9) 0.59088(18) 0.0876(8) Uani d . 1
C C9 -0.6533(2) 0.15132(12) 0.6422(2) 0.0579(8) Uani d . 1
H H9A -0.6850 0.1162 0.6282 0.069 Uiso calc R 1
H H9B -0.6984 0.1763 0.5995 0.069 Uiso calc R 1
C C19' 0.1745(3) 0.30608(12) 0.5972(2) 0.0557(8) Uani d . 1
H H41A 0.2215 0.2800 0.5778 0.067 Uiso calc R 1
C C11 -0.3738(3) 0.16814(14) 0.5827(2) 0.0616(9) Uani d . 1
C C8' 0.1612(3) 0.53319(11) 0.7308(2) 0.0557(8) Uani d . 1
H H30A 0.2394 0.5395 0.7211 0.067 Uiso calc R 1
C C10' -0.0345(2) 0.50342(11) 0.8726(2) 0.0476(7) Uani d . 1
C C15 -0.4905(3) 0.24709(13) 0.5867(2) 0.0660(9) Uani d . 1
H H15A -0.5580 0.2631 0.5960 0.079 Uiso calc R 1
C C9' 0.1490(2) 0.54536(11) 0.8360(2) 0.0536(8) Uani d . 1
H H31A 0.1924 0.5195 0.8781 0.064 Uiso calc R 1
H H31B 0.1811 0.5801 0.8528 0.064 Uiso calc R 1
C C10 -0.4737(2) 0.19277(11) 0.5968(2) 0.0482(7) Uani d . 1
N N3 -0.3843(3) 0.11433(12) 0.5964(2) 0.0741(8) Uani d . 1
C C18' 0.2077(2) 0.35877(12) 0.6012(2) 0.0494(7) Uani d . 1
C C15' -0.0207(3) 0.44841(12) 0.8769(2) 0.0601(8) Uani d . 1
H H37A 0.0461 0.4322 0.8662 0.072 Uiso calc R 1
C C16' 0.1755(3) 0.45477(12) 0.6397(2) 0.0600(9) Uani d . 1
C C17' 0.1394(3) 0.39824(12) 0.6302(2) 0.0540(8) Uani d . 1
C C20' 0.0719(3) 0.29273(12) 0.6219(2) 0.0615(9) Uani d . 1
C C21' -0.0002(3) 0.33062(14) 0.6491(3) 0.0756(10) Uani d . 1
H H43A -0.0704 0.3213 0.6646 0.091 Uiso calc R 1
C C22' 0.0350(3) 0.38318(13) 0.6525(2) 0.0724(10) Uani d . 1
H H44A -0.0130 0.4092 0.6704 0.087 Uiso calc R 1
C C21 -0.5089(3) 0.37078(13) 0.8271(2) 0.0675(9) Uani d . 1
H H21A -0.4397 0.3812 0.8107 0.081 Uiso calc R 1
C C20 -0.5798(3) 0.40763(12) 0.8599(2) 0.0585(9) Uani d . 1
C C1' 0.2164(3) 0.64490(13) 0.6779(2) 0.0706(10) Uani d . 1
H H23A 0.2770 0.6217 0.6930 0.085 Uiso calc R 1
C C11' -0.1338(3) 0.52797(13) 0.8890(2) 0.0548(8) Uani d . 1
C C7' 0.0830(3) 0.56708(14) 0.6600(2) 0.0637(9) Uani d . 1
C C1 -0.7148(3) 0.05963(13) 0.8374(2) 0.0688(9) Uani d . 1
H H1A -0.7747 0.0833 0.8235 0.083 Uiso calc R 1
C C6' 0.1092(3) 0.62478(13) 0.6561(2) 0.0573(8) Uani d . 1
C C12' -0.2249(3) 0.49825(16) 0.9085(2) 0.0719(10) Uani d . 1
H H34A -0.2922 0.5143 0.9183 0.086 Uiso calc R 1
C C6 -0.6064(3) 0.07765(13) 0.8378(2) 0.0598(8) Uani d . 1
F F1' 0.1635(3) 0.78465(9) 0.6575(2) 0.1505(12) Uani d . 1
C C13' -0.2117(3) 0.44440(17) 0.9129(3) 0.0781(11) Uani d . 1
H H35A -0.2715 0.4235 0.9263 0.094 Uiso calc R 1
C C7 -0.5786(3) 0.13398(12) 0.8188(2) 0.0582(8) Uani d . 1
C C14 -0.4023(4) 0.27588(15) 0.5621(3) 0.0849(12) Uani d . 1
H H14A -0.4098 0.3125 0.5537 0.102 Uiso calc R 1
O O1 -0.4902(2) 0.15392(10) 0.85322(19) 0.0873(8) Uani d . 1
C C14' -0.1108(3) 0.41961(14) 0.8979(2) 0.0760(11) Uani d . 1
H H36A -0.1052 0.3828 0.9022 0.091 Uiso calc R 1
C C5 -0.5184(4) 0.04214(17) 0.8588(3) 0.0987(14) Uani d . 1
H H5B -0.4446 0.0539 0.8603 0.118 Uiso calc R 1
O O1' -0.0013(2) 0.54804(11) 0.6142(2) 0.1042(9) Uani d . 1
F F1 -0.6685(3) -0.07828(10) 0.8933(2) 0.1785(14) Uani d . 1
C C5' 0.0202(3) 0.65950(17) 0.6320(3) 0.0869(12) Uani d . 1
H H27A -0.0525 0.6462 0.6157 0.104 Uiso calc R 1
C C12 -0.2841(3) 0.19776(18) 0.5579(3) 0.0869(12) Uani d . 1
H H12A -0.2168 0.1819 0.5478 0.104 Uiso calc R 1
C C4' 0.0373(5) 0.7126(2) 0.6317(3) 0.1026(16) Uani d . 1
H H26A -0.0228 0.7359 0.6154 0.123 Uiso calc R 1
C C2' 0.2360(4) 0.69905(14) 0.6777(3) 0.0869(12) Uani d . 1
H H24A 0.3086 0.7128 0.6919 0.104 Uiso calc R 1
C C13 -0.3001(4) 0.25110(19) 0.5493(3) 0.0924(13) Uani d . 1
H H13A -0.2412 0.2721 0.5343 0.111 Uiso calc R 1
C C3' 0.1444(5) 0.73137(14) 0.6558(3) 0.0924(14) Uani d . 1
C C4 -0.5384(5) -0.0103(2) 0.8775(4) 0.125(2) Uani d . 1
H H4A -0.4791 -0.0343 0.8915 0.150 Uiso calc R 1
C C2 -0.7365(4) 0.00691(15) 0.8574(3) 0.0894(12) Uani d . 1
H H2B -0.8097 -0.0051 0.8586 0.107 Uiso calc R 1
C C3 -0.6469(6) -0.02618(16) 0.8751(3) 0.1099(17) Uani d . 1

loop_
_atom_site_aniso_label
_atom_site_aniso_U_11
_atom_site_aniso_U_22
_atom_site_aniso_U_33
_atom_site_aniso_U_12
_atom_site_aniso_U_13
_atom_site_aniso_U_23
Cl1' 0.0613(6) 0.0613(5) 0.1003(7) -0.0031(4) 0.0262(5) -0.0085(5)
Cl1 0.0613(6) 0.0558(5) 0.1190(8) -0.0036(4) 0.0309(5) -0.0132(5)
Cl2' 0.1007(8) 0.0586(5) 0.1043(8) -0.0226(5) 0.0342(6) -0.0107(5)
Cl2 0.0940(7) 0.0515(5) 0.1151(8) -0.0223(5) 0.0093(6) -0.0061(5)
O2 0.0615(14) 0.0436(11) 0.0705(14) -0.0052(10) 0.0240(11) -0.0096(10)
N1 0.0485(16) 0.0438(14) 0.0627(17) 0.0056(12) 0.0092(13) -0.0101(11)
N2' 0.0602(19) 0.0478(15) 0.0771(19) 0.0116(13) 0.0125(15) -0.0036(13)
O2' 0.0745(16) 0.0463(12) 0.0844(16) -0.0044(11) 0.0371(13) -0.0144(11)
N1' 0.0458(16) 0.0407(13) 0.0635(16) 0.0066(12) 0.0115(12) -0.0046(11)
O3 0.0970(19) 0.0486(13) 0.0766(16) -0.0012(12) 0.0394(14) 0.0061(11)
C18 0.0489(18) 0.0456(16) 0.0498(18) -0.0025(14) 0.0044(14) -0.0019(13)
C17 0.0533(19) 0.0433(16) 0.0473(18) 0.0017(15) 0.0045(15) 0.0012(13)
C16 0.055(2) 0.0447(17) 0.056(2) 0.0042(15) 0.0101(16) 0.0013(15)
C19 0.059(2) 0.0455(18) 0.066(2) 0.0005(16) 0.0071(17) -0.0089(14)
N2 0.070(2) 0.0490(16) 0.086(2) 0.0127(14) 0.0215(16) -0.0113(14)
N3' 0.0570(19) 0.0638(19) 0.082(2) 0.0165(15) 0.0132(15) 0.0005(14)
C22 0.063(2) 0.057(2) 0.071(2) 0.0001(17) 0.0187(18) -0.0089(16)
C8 0.0483(19) 0.0407(16) 0.071(2) -0.0038(14) 0.0137(16) -0.0086(14)
O3' 0.122(2) 0.0588(15) 0.0950(19) -0.0115(15) 0.0602(18) -0.0053(13)
C9 0.0440(19) 0.0563(19) 0.072(2) -0.0048(15) 0.0063(16) -0.0117(16)
C19' 0.056(2) 0.0502(18) 0.062(2) 0.0015(16) 0.0133(16) -0.0095(15)
C11 0.053(2) 0.072(2) 0.062(2) 0.0070(18) 0.0151(17) -0.0054(17)
C8' 0.051(2) 0.0437(17) 0.075(2) -0.0029(14) 0.0180(17) -0.0069(15)
C10' 0.0419(18) 0.0481(17) 0.0527(19) 0.0002(14) 0.0068(14) -0.0047(14)
C15 0.062(2) 0.061(2) 0.075(2) 0.0047(18) 0.0107(19) 0.0041(17)
C9' 0.0444(19) 0.0430(16) 0.073(2) -0.0008(14) 0.0070(16) -0.0054(14)
C10 0.0468(19) 0.0490(17) 0.0489(18) 0.0030(15) 0.0073(14) -0.0020(14)
N3 0.066(2) 0.067(2) 0.093(2) 0.0230(16) 0.0239(17) -0.0058(16)
C18' 0.0493(19) 0.0549(18) 0.0448(17) 0.0015(15) 0.0093(14) -0.0021(14)
C15' 0.063(2) 0.0461(18) 0.072(2) 0.0027(16) 0.0140(17) -0.0036(15)
C16' 0.068(2) 0.0528(19) 0.063(2) 0.0029(17) 0.0217(18) -0.0043(16)
C17' 0.060(2) 0.0523(18) 0.0528(19) -0.0006(16) 0.0170(16) -0.0047(14)
C20' 0.072(2) 0.0539(19) 0.060(2) -0.0055(18) 0.0148(18) -0.0073(15)
C21' 0.072(3) 0.073(2) 0.089(3) -0.018(2) 0.035(2) -0.018(2)
C22' 0.072(3) 0.066(2) 0.086(3) -0.0002(19) 0.032(2) -0.0215(18)
C21 0.061(2) 0.065(2) 0.078(2) -0.0186(18) 0.0159(19) -0.0062(18)
C20 0.072(2) 0.0439(17) 0.058(2) -0.0110(17) 0.0012(18) -0.0030(14)
C1' 0.069(2) 0.052(2) 0.091(3) 0.0116(18) 0.009(2) 0.0164(18)
C11' 0.0436(19) 0.066(2) 0.054(2) 0.0038(17) 0.0053(15) 0.0008(15)
C7' 0.055(2) 0.072(2) 0.064(2) 0.0011(18) 0.0082(18) -0.0093(18)
C1 0.079(3) 0.052(2) 0.073(2) 0.0033(18) 0.0007(19) 0.0020(16)
C6' 0.059(2) 0.063(2) 0.0495(19) 0.0142(17) 0.0095(16) 0.0060(15)
C12' 0.052(2) 0.090(3) 0.073(2) 0.002(2) 0.0082(18) 0.003(2)
C6 0.067(2) 0.058(2) 0.056(2) 0.0123(18) 0.0129(17) -0.0050(15)
F1' 0.261(4) 0.0524(14) 0.151(2) 0.0348(18) 0.075(2) 0.0217(14)
C13' 0.063(3) 0.098(3) 0.075(3) -0.022(2) 0.016(2) 0.007(2)
C7 0.057(2) 0.058(2) 0.062(2) 0.0043(17) 0.0129(17) -0.0143(16)
C14 0.101(3) 0.067(2) 0.092(3) -0.007(2) 0.029(2) 0.012(2)
O1 0.0586(16) 0.0885(18) 0.108(2) -0.0064(14) -0.0091(14) -0.0116(15)
C14' 0.095(3) 0.058(2) 0.078(3) -0.017(2) 0.020(2) 0.0029(18)
C5 0.098(3) 0.088(3) 0.119(4) 0.041(3) 0.045(3) 0.026(3)
O1' 0.083(2) 0.111(2) 0.109(2) -0.0135(17) -0.0187(17) -0.0123(17)
F1 0.280(4) 0.0628(16) 0.199(3) 0.014(2) 0.057(3) 0.0405(18)
C5' 0.077(3) 0.101(3) 0.084(3) 0.036(2) 0.016(2) 0.025(2)
C12 0.065(3) 0.108(3) 0.095(3) 0.006(2) 0.034(2) -0.001(2)
C4' 0.123(4) 0.088(3) 0.104(3) 0.059(3) 0.039(3) 0.033(3)
C2' 0.105(3) 0.057(2) 0.096(3) -0.001(2) 0.008(2) 0.015(2)
C13 0.086(3) 0.109(4) 0.089(3) -0.032(3) 0.033(2) 0.004(2)
C3' 0.164(5) 0.044(2) 0.077(3) 0.028(3) 0.041(3) 0.0142(19)
C4 0.144(5) 0.090(4) 0.152(5) 0.065(4) 0.062(4) 0.046(3)
C2 0.115(3) 0.063(2) 0.086(3) -0.014(2) 0.002(3) 0.005(2)
C3 0.180(6) 0.053(3) 0.102(3) 0.023(3) 0.039(4) 0.015(2)

loop_
_atom_type_symbol
_atom_type_description
_atom_type_scat_dispersion_real
_atom_type_scat_dispersion_imag
_atom_type_scat_source
C C 0.0033 0.0016 'International Tables Vol C Tables 4.2.6.8 and 6.1.1.4'
H H 0.0000 0.0000 'International Tables Vol C Tables 4.2.6.8 and 6.1.1.4'
N N 0.0061 0.0033 'International Tables Vol C Tables 4.2.6.8 and 6.1.1.4'
O O 0.0106 0.0060 'International Tables Vol C Tables 4.2.6.8 and 6.1.1.4'
F F 0.0171 0.0103 'International Tables Vol C Tables 4.2.6.8 and 6.1.1.4'
Cl Cl 0.1484 0.1585 'International Tables Vol C Tables 4.2.6.8 and 6.1.1.4'

loop_
_geom_angle_atom_site_label_1
_geom_angle_atom_site_label_2
_geom_angle_atom_site_label_3
_geom_angle
C16 O2 C8 115.0(2)
C10 N1 N2 110.8(2)
C10 N1 C9 130.7(2)
N2 N1 C9 118.4(3)
N3' N2' N1' 108.7(2)
C16' O2' C8' 115.5(2)
N2' N1' C10' 110.3(2)
N2' N1' C9' 118.8(2)
C10' N1' C9' 130.9(2)
C19 C18 C17 121.2(3)
C19 C18 Cl1 116.4(2)
C17 C18 Cl1 122.5(2)
C22 C17 C18 118.0(3)
C22 C17 C16 120.3(3)
C18 C17 C16 121.7(3)
O3 C16 O2 123.1(3)
O3 C16 C17 126.3(3)
O2 C16 C17 110.7(3)
C18 C19 C20 119.7(3)
C18 C19 H19A 120.2
C20 C19 H19A 120.2
N3 N2 N1 108.4(3)
N2' N3' C11' 108.5(2)
C21 C22 C17 121.5(3)
C21 C22 H22A 119.3
C17 C22 H22A 119.3
O2 C8 C9 106.8(2)
O2 C8 C7 110.1(2)
C9 C8 C7 111.5(2)
O2 C8 H8A 109.5
C9 C8 H8A 109.5
C7 C8 H8A 109.5
N1 C9 C8 114.2(2)
N1 C9 H9A 108.7
C8 C9 H9A 108.7
N1 C9 H9B 108.7
C8 C9 H9B 108.7
H9A C9 H9B 107.6
C20' C19' C18' 119.3(3)
C20' C19' H41A 120.3
C18' C19' H41A 120.3
N3 C11 C10 108.7(3)
N3 C11 C12 130.6(3)
C10 C11 C12 120.7(3)
O2' C8' C7' 110.3(3)
O2' C8' C9' 106.7(2)
C7' C8' C9' 111.6(3)
O2' C8' H30A 109.4
C7' C8' H30A 109.4
C9' C8' H30A 109.4
N1' C10' C11' 103.9(3)
N1' C10' C15' 133.8(3)
C11' C10' C15' 122.3(3)
C14 C15 C10 116.2(3)
C14 C15 H15A 121.9
C10 C15 H15A 121.9
N1' C9' C8' 114.3(2)
N1' C9' H31A 108.7
C8' C9' H31A 108.7
N1' C9' H31B 108.7
C8' C9' H31B 108.7
H31A C9' H31B 107.6
N1 C10 C15 133.7(3)
N1 C10 C11 103.5(3)
C15 C10 C11 122.8(3)
N2 N3 C11 108.6(3)
C19' C18' C17' 121.3(3)
C19' C18' Cl1' 116.7(2)
C17' C18' Cl1' 122.0(2)
C14' C15' C10' 116.2(3)
C14' C15' H37A 121.9
C10' C15' H37A 121.9
O3' C16' O2' 122.6(3)
O3' C16' C17' 127.4(3)
O2' C16' C17' 110.1(3)
C18' C17' C22' 117.5(3)
C18' C17' C16' 122.3(3)
C22' C17' C16' 120.2(3)
C19' C20' C21' 121.6(3)
C19' C20' Cl2' 118.6(2)
C21' C20' Cl2' 119.8(3)
C20' C21' C22' 118.0(3)
C20' C21' H43A 121.0
C22' C21' H43A 121.0
C17' C22' C21' 122.2(3)
C17' C22' H44A 118.9
C21' C22' H44A 118.9
C22 C21 C20 119.2(3)
C22 C21 H21A 120.4
C20 C21 H21A 120.4
C19 C20 C21 120.5(3)
C19 C20 Cl2 118.6(3)
C21 C20 Cl2 120.9(3)
C6' C1' C2' 121.1(3)
C6' C1' H23A 119.4
C2' C1' H23A 119.4
N3' C11' C12' 130.7(3)
N3' C11' C10' 108.5(3)
C12' C11' C10' 120.8(3)
O1' C7' C6' 122.2(3)
O1' C7' C8' 120.3(3)
C6' C7' C8' 117.3(3)
C6 C1 C2 121.4(4)
C6 C1 H1A 119.3
C2 C1 H1A 119.3
C1' C6' C5' 119.0(3)
C1' C6' C7' 123.3(3)
C5' C6' C7' 117.8(3)
C13' C12' C11' 117.2(3)
C13' C12' H34A 121.4
C11' C12' H34A 121.4
C1 C6 C5 118.6(3)
C1 C6 C7 123.3(3)
C5 C6 C7 118.0(4)
C12' C13' C14' 122.0(3)
C12' C13' H35A 119.0
C14' C13' H35A 119.0
O1 C7 C6 122.3(3)
O1 C7 C8 119.8(3)
C6 C7 C8 117.7(3)
C15 C14 C13 121.1(4)
C15 C14 H14A 119.4
C13 C14 H14A 119.4
C15' C14' C13' 121.5(3)
C15' C14' H36A 119.3
C13' C14' H36A 119.3
C4 C5 C6 120.8(4)
C4 C5 H5B 119.6
C6 C5 H5B 119.6
C4' C5' C6' 120.9(4)
C4' C5' H27A 119.5
C6' C5' H27A 119.5
C13 C12 C11 116.5(4)
C13 C12 H12A 121.8
C11 C12 H12A 121.8
C5' C4' C3' 118.6(4)
C5' C4' H26A 120.7
C3' C4' H26A 120.7
C3' C2' C1' 117.2(4)
C3' C2' H24A 121.4
C1' C2' H24A 121.4
C12 C13 C14 122.7(4)
C12 C13 H13A 118.7
C14 C13 H13A 118.7
F1' C3' C4' 119.7(5)
F1' C3' C2' 117.2(5)
C4' C3' C2' 123.1(4)
C3 C4 C5 118.2(4)
C3 C4 H4A 120.9
C5 C4 H4A 120.9
C3 C2 C1 117.2(4)
C3 C2 H2B 121.4
C1 C2 H2B 121.4
C2 C3 C4 123.8(4)
C2 C3 F1 117.2(5)
C4 C3 F1 119.0(5)

loop_
_geom_bond_atom_site_label_1
_geom_bond_atom_site_label_2
_geom_bond_distance
Cl1' C18' 1.730(3)
Cl1 C18 1.726(3)
Cl2' C20' 1.740(3)
Cl2 C20 1.732(3)
O2 C16 1.351(3)
O2 C8 1.441(3)
N1 C10 1.357(3)
N1 N2 1.358(3)
N1 C9 1.453(3)
N2' N3' 1.293(3)
N2' N1' 1.359(3)
O2' C16' 1.352(3)
O2' C8' 1.439(3)
N1' C10' 1.365(3)
N1' C9' 1.447(3)
O3 C16 1.192(3)
C18 C19 1.372(4)
C18 C17 1.389(4)
C17 C22 1.383(4)
C17 C16 1.495(4)
C19 C20 1.374(4)
C19 H19A 0.9300
N2 N3 1.288(4)
N3' C11' 1.381(4)
C22 C21 1.377(4)
C22 H22A 0.9300
C8 C9 1.518(4)
C8 C7 1.519(4)
C8 H8A 0.9800
O3' C16' 1.191(3)
C9 H9A 0.9700
C9 H9B 0.9700
C19' C20' 1.368(4)
C19' C18' 1.382(4)
C19' H41A 0.9300
C11 N3 1.375(4)
C11 C10 1.388(4)
C11 C12 1.392(5)
C8' C7' 1.514(4)
C8' C9' 1.515(4)
C8' H30A 0.9800
C10' C11' 1.389(4)
C10' C15' 1.394(4)
C15 C14 1.365(5)
C15 C10 1.385(4)
C15 H15A 0.9300
C9' H31A 0.9700
C9' H31B 0.9700
C18' C17' 1.384(4)
C15' C14' 1.368(4)
C15' H37A 0.9300
C16' C17' 1.487(4)
C17' C22' 1.385(4)
C20' C21' 1.376(4)
C21' C22' 1.387(4)
C21' H43A 0.9300
C22' H44A 0.9300
C21 C20 1.379(4)
C21 H21A 0.9300
C1' C6' 1.371(4)
C1' C2' 1.382(4)
C1' H23A 0.9300
C11' C12' 1.383(4)
C7' O1' 1.207(4)
C7' C6' 1.488(4)
C1 C6 1.375(4)
C1 C2 1.387(4)
C1 H1A 0.9300
C6' C5' 1.380(4)
C12' C13' 1.364(5)
C12' H34A 0.9300
C6 C5 1.379(5)
C6 C7 1.488(4)
F1' C3' 1.359(4)
C13' C14' 1.404(5)
C13' H35A 0.9300
C7 O1 1.204(4)
C14 C13 1.409(5)
C14 H14A 0.9300
C14' H36A 0.9300
C5 C4 1.372(6)
C5 H5B 0.9300
F1 C3 1.366(5)
C5' C4' 1.353(6)
C5' H27A 0.9300
C12 C13 1.358(5)
C12 H12A 0.9300
C4' C3' 1.361(6)
C4' H26A 0.9300
C2' C3' 1.363(6)
C2' H24A 0.9300
C13 H13A 0.9300
C4 C3 1.357(7)
C4 H4A 0.9300
C2 C3 1.352(6)
C2 H2B 0.9300

loop_
_geom_hbond_atom_site_label_D
_geom_hbond_atom_site_label_H
_geom_hbond_atom_site_label_A
_geom_hbond_site_symmetry_A
_geom_hbond_distance_DH
_geom_hbond_distance_HA
_geom_hbond_distance_DA
_geom_hbond_angle_DHA
_geom_hbond_publ_flag
C9 H9A N3' 2_446 0.97 2.463 3.191(4) 131.65 yes
C4' H26A Cl1 2_456 0.93 2.730 3.632(5) 163.86 yes
C9' H31B N3 2_556 0.97 2.579 3.323(4) 133.72 yes

loop_
_geom_torsion_atom_site_label_1
_geom_torsion_atom_site_label_2
_geom_torsion_atom_site_label_3
_geom_torsion_atom_site_label_4
_geom_torsion
N3' N2' N1' C10' -0.2(3)
N3' N2' N1' C9' -178.9(2)
C19 C18 C17 C22 0.3(4)
Cl1 C18 C17 C22 178.4(2)
C19 C18 C17 C16 178.9(3)
Cl1 C18 C17 C16 -2.9(4)
C8 O2 C16 O3 -2.9(4)
C8 O2 C16 C17 177.4(2)
C22 C17 C16 O3 144.0(3)
C18 C17 C16 O3 -34.6(5)
C22 C17 C16 O2 -36.3(4)
C18 C17 C16 O2 145.0(3)
C17 C18 C19 C20 -0.4(4)
Cl1 C18 C19 C20 -178.7(2)
C10 N1 N2 N3 0.8(3)
C9 N1 N2 N3 179.5(2)
N1' N2' N3' C11' 0.3(3)
C18 C17 C22 C21 0.3(5)
C16 C17 C22 C21 -178.4(3)
C16 O2 C8 C9 161.2(2)
C16 O2 C8 C7 -77.6(3)
C10 N1 C9 C8 -82.4(4)
N2 N1 C9 C8 99.1(3)
O2 C8 C9 N1 71.7(3)
C7 C8 C9 N1 -48.7(3)
C16' O2' C8' C7' 79.9(3)
C16' O2' C8' C9' -158.7(3)
N2' N1' C10' C11' 0.1(3)
C9' N1' C10' C11' 178.5(3)
N2' N1' C10' C15' -178.9(3)
C9' N1' C10' C15' -0.4(5)
N2' N1' C9' C8' -100.9(3)
C10' N1' C9' C8' 80.8(4)
O2' C8' C9' N1' -70.1(3)
C7' C8' C9' N1' 50.5(3)
N2 N1 C10 C15 178.8(3)
C9 N1 C10 C15 0.3(5)
N2 N1 C10 C11 -1.0(3)
C9 N1 C10 C11 -179.5(3)
C14 C15 C10 N1 180.0(3)
C14 C15 C10 C11 -0.3(5)
N3 C11 C10 N1 0.8(3)
C12 C11 C10 N1 -179.7(3)
N3 C11 C10 C15 -179.0(3)
C12 C11 C10 C15 0.5(5)
N1 N2 N3 C11 -0.2(4)
C10 C11 N3 N2 -0.4(4)
C12 C11 N3 N2 -179.8(3)
C20' C19' C18' C17' 0.2(4)
C20' C19' C18' Cl1' 178.1(2)
N1' C10' C15' C14' 179.0(3)
C11' C10' C15' C14' 0.2(4)
C8' O2' C16' O3' 2.5(5)
C8' O2' C16' C17' -178.4(3)
C19' C18' C17' C22' -1.7(4)
Cl1' C18' C17' C22' -179.4(2)
C19' C18' C17' C16' 177.0(3)
Cl1' C18' C17' C16' -0.8(4)
O3' C16' C17' C18' 34.4(5)
O2' C16' C17' C18' -144.7(3)
O3' C16' C17' C22' -147.0(4)
O2' C16' C17' C22' 33.9(4)
C18' C19' C20' C21' 1.2(5)
C18' C19' C20' Cl2' -177.7(2)
C19' C20' C21' C22' -1.2(5)
Cl2' C20' C21' C22' 177.8(3)
C18' C17' C22' C21' 1.7(5)
C16' C17' C22' C21' -177.0(3)
C20' C21' C22' C17' -0.3(5)
C17 C22 C21 C20 -0.6(5)
C18 C19 C20 C21 0.1(5)
C18 C19 C20 Cl2 179.4(2)
C22 C21 C20 C19 0.4(5)
C22 C21 C20 Cl2 -178.9(2)
N2' N3' C11' C12' -179.7(3)
N2' N3' C11' C10' -0.2(3)
N1' C10' C11' N3' 0.1(3)
C15' C10' C11' N3' 179.2(3)
N1' C10' C11' C12' 179.6(3)
C15' C10' C11' C12' -1.3(5)
O2' C8' C7' O1' 13.7(4)
C9' C8' C7' O1' -104.7(4)
O2' C8' C7' C6' -171.4(2)
C9' C8' C7' C6' 70.2(3)
C2' C1' C6' C5' 1.2(5)
C2' C1' C6' C7' -176.9(3)
O1' C7' C6' C1' -157.0(4)
C8' C7' C6' C1' 28.3(4)
O1' C7' C6' C5' 24.8(5)
C8' C7' C6' C5' -149.9(3)
N3' C11' C12' C13' -179.3(3)
C10' C11' C12' C13' 1.3(5)
C2 C1 C6 C5 -0.2(5)
C2 C1 C6 C7 -178.7(3)
C11' C12' C13' C14' -0.3(5)
C1 C6 C7 O1 151.4(3)
C5 C6 C7 O1 -27.2(5)
C1 C6 C7 C8 -33.1(4)
C5 C6 C7 C8 148.3(3)
O2 C8 C7 O1 -20.7(4)
C9 C8 C7 O1 97.6(3)
O2 C8 C7 C6 163.7(2)
C9 C8 C7 C6 -77.9(3)
C10 C15 C14 C13 -0.7(5)
C10' C15' C14' C13' 0.7(5)
C12' C13' C14' C15' -0.7(5)
C1 C6 C5 C4 1.0(6)
C7 C6 C5 C4 179.6(4)
C1' C6' C5' C4' -1.5(5)
C7' C6' C5' C4' 176.8(3)
N3 C11 C12 C13 179.8(4)
C10 C11 C12 C13 0.4(5)
C6' C5' C4' C3' 0.0(6)
C6' C1' C2' C3' 0.5(5)
C11 C12 C13 C14 -1.5(6)
C15 C14 C13 C12 1.7(6)
C5' C4' C3' F1' -179.0(3)
C5' C4' C3' C2' 1.9(7)
C1' C2' C3' F1' 178.8(3)
C1' C2' C3' C4' -2.1(6)
C6 C5 C4 C3 -0.2(7)
C6 C1 C2 C3 -1.4(6)
C1 C2 C3 C4 2.3(7)
C1 C2 C3 F1 -179.0(3)
C5 C4 C3 C2 -1.5(8)
C5 C4 C3 F1 179.8(4)
